data_4513521
loop_
_publ_author_name
'Eppel, Sagi'
'Fridman, Natalia'
'Frey, Gitti'

_publ_section_title
;
 Amide-Templated Iodoplumbates: Extending Lead-Iodide Based Hybrid
 Semiconductors
;
_journal_issue 9
_journal_name_full 'Crystal Growth &amp; Design'
_journal_page_first 4363
_journal_paper_doi 10.1021/acs.cgd.5b00655
_journal_volume 15
_journal_year 2015
_chemical_formula_moiety 'C6 I3 N O2 Pb'
_chemical_formula_sum 'C6 I3 N O2 Pb'
_chemical_formula_weight 705.96
_chemical_name_common Giti29
_chemical_name_systematic
; 
 ? 
;
_space_group_IT_number 5
_symmetry_cell_setting monoclinic
_symmetry_space_group_name_Hall 'C 2y'
_symmetry_space_group_name_H-M 'C 1 2 1'
_atom_sites_solution_hydrogens none
_atom_sites_solution_primary direct
_atom_sites_solution_secondary difmap
_audit_creation_method SHELXL-97
_cell_angle_alpha 90.00
_cell_angle_beta 113.377(10)
_cell_angle_gamma 90.00
_cell_formula_units_Z 4
_cell_length_a 22.299(5)
_cell_length_b 7.964(5)
_cell_length_c 8.8500(17)
_cell_measurement_reflns_used 1122
_cell_measurement_temperature 200(2)
_cell_measurement_theta_max 24.14
_cell_measurement_theta_min 2.74
_cell_volume 1442.7(10)
_computing_cell_refinement 'DENZO HKL2000 (Otwinowski & Minor 1997)'
_computing_data_collection 'Collect (Nonius, 2006)'
_computing_data_reduction 'DENZO HKL2000 (Otwinowski & Minor 1997)'
_computing_molecular_graphics 'Mercury 3.5'
_computing_structure_refinement 'SHELXL-97 (Sheldrick, 1997)'
_computing_structure_solution 'SHELXS-97 (Sheldrick, 1990)'
_diffrn_ambient_temperature 200(2)
_diffrn_detector_area_resol_mean 95
_diffrn_measured_fraction_theta_full 0.997
_diffrn_measured_fraction_theta_max 0.997
_diffrn_measurement_device_type 'Nonius KappaCCD'
_diffrn_measurement_method 'phi- and omega-scans'
_diffrn_radiation_monochromator graphite
_diffrn_radiation_source 'fine-focus sealed tube'
_diffrn_radiation_type MoK\a
_diffrn_radiation_wavelength 0.71073
_diffrn_reflns_av_R_equivalents 0.0560
_diffrn_reflns_av_sigmaI/netI 0.0204
_diffrn_reflns_limit_h_max 24
_diffrn_reflns_limit_h_min 0
_diffrn_reflns_limit_k_max 8
_diffrn_reflns_limit_k_min 0
_diffrn_reflns_limit_l_max 9
_diffrn_reflns_limit_l_min -9
_diffrn_reflns_number 1138
_diffrn_reflns_theta_full 24.14
_diffrn_reflns_theta_max 24.14
_diffrn_reflns_theta_min 2.74
_diffrn_standards_decay_% none
_diffrn_standards_interval_count none
_diffrn_standards_interval_time none
_diffrn_standards_number none
_exptl_absorpt_coefficient_mu 18.090
_exptl_absorpt_correction_T_max 0.1722
_exptl_absorpt_correction_T_min 0.1155
_exptl_absorpt_correction_type multi-scan
_exptl_absorpt_process_details
;
'HKL Denzo and Scalepack (Otwinowski & Minor 1997)' 
;
_exptl_crystal_colour 'light yellow'
_exptl_crystal_density_diffrn 3.250
_exptl_crystal_density_method 'not measured'
_exptl_crystal_description block
_exptl_crystal_F_000 1200
_exptl_crystal_size_max 0.21
_exptl_crystal_size_mid 0.18
_exptl_crystal_size_min 0.15
_refine_diff_density_max 0.594
_refine_diff_density_min -0.942
_refine_diff_density_rms 0.137
_refine_ls_abs_structure_details 'Flack H D (1983), Acta Cryst. A39, 876-881'
_refine_ls_abs_structure_Flack 0.0
_refine_ls_extinction_coef 0.00142(13)
_refine_ls_extinction_expression Fc^*^=kFc[1+0.001xFc^2^\l^3^/sin(2\q)]^-1/4^
_refine_ls_extinction_method SHELXL
_refine_ls_goodness_of_fit_ref 1.093
_refine_ls_hydrogen_treatment none
_refine_ls_matrix_type full
_refine_ls_number_parameters 137
_refine_ls_number_reflns 1138
_refine_ls_number_restraints 1
_refine_ls_restrained_S_all 1.093
_refine_ls_R_factor_all 0.0205
_refine_ls_R_factor_gt 0.0203
_refine_ls_shift/su_max 0.001
_refine_ls_shift/su_mean 0.000
_refine_ls_structure_factor_coef Fsqd
_refine_ls_weighting_details 'calc w=1/[\s^2^(Fo^2^)+(0.0017P)^2^+30.4184P] where P=(Fo^2^+2Fc^2^)/3'
_refine_ls_weighting_scheme calc
_refine_ls_wR_factor_gt 0.0475
_refine_ls_wR_factor_ref 0.0476
_reflns_number_gt 1132
_reflns_number_total 1138
_reflns_threshold_expression >2sigma(I)
_cod_data_source_file cg5b00655_si_008.cif
_cod_data_source_block Giti29
_cod_depositor_comments 'Adding full bibliography for 4513520--4513523.cif.'
_cod_original_cell_volume 1442.7(9)
_cod_original_sg_symbol_H-M 'C 2'
_cod_database_code 4513521

loop_
_symmetry_equiv_pos_as_xyz
'x, y, z'
'-x, y, -z'
'x+1/2, y+1/2, z'
'-x+1/2, y+1/2, -z'

loop_
_atom_site_label
_atom_site_type_symbol
_atom_site_fract_x
_atom_site_fract_y
_atom_site_fract_z
_atom_site_U_iso_or_equiv
_atom_site_adp_type
_atom_site_occupancy
_atom_site_symmetry_multiplicity
_atom_site_calc_flag
_atom_site_refinement_flags
Pb1 Pb 0.24792(3) 0.19232(9) -0.00213(9) 0.02239(17) Uani 1 1 d .
I1 I 0.30185(3) 0.43337(14) 0.31295(8) 0.0280(2) Uani 1 1 d .
I2 I 0.30186(3) 0.43343(14) -0.20914(9) 0.0279(2) Uani 1 1 d .
I3 I 0.37419(3) -0.03473(14) 0.12412(10) 0.0281(3) Uani 1 1 d .
N1 N 0.3472(6) 0.0393(19) -0.401(3) 0.076(6) Uani 1 1 d .
O1 O 0.4659(4) -0.7859(15) -0.1616(11) 0.037(2) Uani 1 1 d .
O2 O 0.4657(4) -0.7852(16) -0.4066(12) 0.040(3) Uani 1 1 d .
C1 C 0.4893(6) -0.7295(16) -0.2615(16) 0.017(3) Uani 1 1 d .
C2 C 0.5406(7) -0.5908(19) -0.212(3) 0.069(6) Uani 1 1 d .
C3 C 0.5069(15) -0.435(3) -0.346(4) 0.032(7) Uani 0.50 1 d P
C3A C 0.5076(16) -0.435(3) -0.142(3) 0.036(8) Uani 0.50 1 d P
C4 C 0.4584(6) -0.3490(16) -0.2923(19) 0.023(3) Uani 1 1 d .
C5 C 0.4243(15) -0.194(4) -0.402(3) 0.035(7) Uani 0.50 1 d P
C5A C 0.4249(13) -0.196(3) -0.252(3) 0.028(6) Uani 0.50 1 d P
C6 C 0.3761(7) -0.1270(19) -0.373(3) 0.051(5) Uani 1 1 d .

loop_
_atom_site_aniso_label
_atom_site_aniso_U_11
_atom_site_aniso_U_22
_atom_site_aniso_U_33
_atom_site_aniso_U_23
_atom_site_aniso_U_13
_atom_site_aniso_U_12
Pb1 0.0255(2) 0.0172(2) 0.0249(2) 0.00025(17) 0.01043(16) 0.00037(18)
I1 0.0317(4) 0.0284(5) 0.0195(3) -0.0020(5) 0.0056(3) 0.0011(5)
I2 0.0312(4) 0.0280(5) 0.0317(4) 0.0016(5) 0.0201(3) 0.0010(5)
I3 0.0197(4) 0.0260(6) 0.0356(4) -0.0007(4) 0.0077(3) -0.0004(4)
N1 0.011(7) 0.036(9) 0.156(17) -0.019(10) 0.007(9) -0.014(6)
O1 0.034(5) 0.047(6) 0.032(5) -0.008(5) 0.014(4) -0.004(5)
O2 0.031(5) 0.052(7) 0.034(6) 0.019(5) 0.010(4) -0.002(5)
C1 0.013(6) 0.012(6) 0.021(7) 0.000(6) 0.001(6) 0.004(5)
C2 0.023(7) 0.017(10) 0.153(19) -0.002(10) 0.019(9) 0.004(6)
C3 0.053(19) 0.016(13) 0.043(18) -0.007(12) 0.038(15) -0.016(13)
C3A 0.06(2) 0.015(13) 0.012(14) -0.003(11) -0.007(13) 0.002(13)
C4 0.019(7) 0.019(7) 0.032(8) 0.003(6) 0.012(6) 0.004(5)
C5 0.052(18) 0.026(15) 0.025(14) 0.012(13) 0.013(13) 0.008(14)
C5A 0.033(14) 0.029(15) 0.036(15) -0.014(13) 0.029(12) 0.014(13)
C6 0.014(9) 0.009(7) 0.112(15) 0.005(8) 0.005(10) 0.008(6)

loop_
_atom_type_symbol
_atom_type_description
_atom_type_scat_dispersion_real
_atom_type_scat_dispersion_imag
_atom_type_scat_source
Pb Pb -3.3944 10.1111 'International Tables Vol C Tables 4.2.6.8 and 6.1.1.4'
I I -0.4742 1.8119 'International Tables Vol C Tables 4.2.6.8 and 6.1.1.4'
C C 0.0033 0.0016 'International Tables Vol C Tables 4.2.6.8 and 6.1.1.4'
O O 0.0106 0.0060 'International Tables Vol C Tables 4.2.6.8 and 6.1.1.4'
N N 0.0061 0.0033 'International Tables Vol C Tables 4.2.6.8 and 6.1.1.4'

loop_
_geom_angle_atom_site_label_1
_geom_angle_atom_site_label_2
_geom_angle_atom_site_label_3
_geom_angle
_geom_angle_site_symmetry_1
_geom_angle_site_symmetry_3
I3 Pb1 I2 93.52(4) . .
I3 Pb1 I1 93.51(4) . .
I2 Pb1 I1 92.42(4) . .
I3 Pb1 I2 83.88(4) . 4_545
I2 Pb1 I2 177.27(4) . 4_545
I1 Pb1 I2 88.59(4) . 4_545
I3 Pb1 I1 83.89(4) . 4_545
I2 Pb1 I1 88.62(4) . 4_545
I1 Pb1 I1 177.25(4) . 4_545
I2 Pb1 I1 90.26(4) 4_545 4_545
I3 Pb1 I3 173.96(4) . 4
I2 Pb1 I3 82.34(4) . 4
I1 Pb1 I3 82.33(4) . 4
I2 Pb1 I3 100.31(4) 4_545 4
I1 Pb1 I3 100.34(4) 4_545 4
Pb1 I1 Pb1 76.11(4) . 4
Pb1 I2 Pb1 76.13(4) . 4
Pb1 I3 Pb1 75.99(4) . 4_545
O2 C1 O1 117.6(12) . .
O2 C1 C2 120.6(15) . .
O1 C1 C2 121.7(15) . .
C1 C2 C3 105.1(15) . .
C1 C2 C3A 104.6(15) . .
C3 C2 C3A 64.7(14) . .
C4 C3 C2 107.1(18) . .
C4 C3 C3A 53.6(15) . .
C2 C3 C3A 58.0(15) . .
C4 C3A C2 106.3(18) . .
C4 C3A C3 53.4(15) . .
C2 C3A C3 57.4(15) . .
C3 C4 C3A 73.0(18) . .
C3 C4 C5A 154.9(17) . .
C3A C4 C5A 113.8(18) . .
C3 C4 C5 113.4(18) . .
C3A C4 C5 154.9(18) . .
C5A C4 C5 50.3(15) . .
C6 C5 C5A 59.5(19) . .
C6 C5 C4 116(2) . .
C5A C5 C4 64.0(16) . .
C6 C5A C5 60(2) . .
C6 C5A C4 117(2) . .
C5 C5A C4 65.7(16) . .
C5A C6 C5 60.7(16) . .
C5A C6 N1 134(2) . .
C5 C6 N1 133(2) . .

loop_
_geom_bond_atom_site_label_1
_geom_bond_atom_site_label_2
_geom_bond_distance
_geom_bond_site_symmetry_2
Pb1 I3 3.1543(14) .
Pb1 I2 3.1997(13) .
Pb1 I1 3.2010(13) .
Pb1 I2 3.2598(14) 4_545
Pb1 I1 3.2602(14) 4_545
Pb1 I3 3.3126(15) 4
I1 Pb1 3.2601(14) 4
I2 Pb1 3.2598(14) 4
I3 Pb1 3.3125(15) 4_545
N1 C6 1.451(19) .
O1 C1 1.273(18) .
O2 C1 1.259(17) .
C1 C2 1.52(2) .
C2 C3 1.67(3) .
C2 C3A 1.68(3) .
C3 C4 1.50(3) .
C3 C3A 1.79(4) .
C3A C4 1.51(3) .
C4 C5A 1.55(3) .
C4 C5 1.57(3) .
C5 C6 1.31(4) .
C5 C5A 1.32(4) .
C5A C6 1.31(3) .
